data_4079200
loop_
_publ_author_name
'Bubrin, Martina'
'Krafft, Michael J.'
'Steudle, Lisa'
'H\"ubner, Ralph'
'Field, John S.'
'Z\'ali\<s, Stanislav'
'Kaim, Wolfgang'

_publ_section_title
;
 Structural Reassessment of [W(CO)5(TCNE)]: N (\s) Coordination Instead of
 an Olefin (\p) Complex
;
_journal_issue 17
_journal_name_full Organometallics
_journal_page_first 6305
_journal_paper_doi 10.1021/om300565q
_journal_volume 31
_journal_year 2012
_chemical_formula_moiety 'C11 N4 O5 W, 0.5(C6 N4)'
_chemical_formula_sum 'C14 N6 O5 W'
_chemical_formula_weight 516.05
_chemical_name_systematic
;
 ?
;
_space_group_IT_number 14
_symmetry_cell_setting monoclinic
_symmetry_space_group_name_Hall '-P 2ybc'
_symmetry_space_group_name_H-M 'P 1 21/c 1'
_atom_sites_solution_hydrogens none
_atom_sites_solution_primary direct
_atom_sites_solution_secondary difmap
_audit_creation_method SHELXL-97
_cell_angle_alpha 90.00
_cell_angle_beta 91.495(3)
_cell_angle_gamma 90.00
_cell_formula_units_Z 4
_cell_length_a 23.6938(18)
_cell_length_b 9.3704(7)
_cell_length_c 7.3889(5)
_cell_measurement_reflns_used 3336
_cell_measurement_temperature 100(2)
_cell_measurement_theta_max 26.37
_cell_measurement_theta_min 1.72
_cell_volume 1639.9(2)
_computing_cell_refinement 'Bruker APEX II Software Suite, 2008'
_computing_data_collection 'Bruker APEX II Software Suite, 2008'
_computing_data_reduction 'Bruker APEX II Software Suite, 2008'
_computing_structure_refinement 'SHELXL-97 (Sheldrick, 2008)'
_computing_structure_solution 'SHELXS-97 (Sheldrick, 1990)'
_diffrn_ambient_temperature 100(2)
_diffrn_measured_fraction_theta_full 0.994
_diffrn_measured_fraction_theta_max 0.994
_diffrn_measurement_device_type 'Bruker Kappa APEX II Duo'
_diffrn_measurement_method 'Omega + Phi Scans'
_diffrn_radiation_monochromator graphite
_diffrn_radiation_source 'fine-focus sealed tube'
_diffrn_radiation_type MoK\a
_diffrn_radiation_wavelength 0.71073
_diffrn_reflns_av_R_equivalents 0.0876
_diffrn_reflns_av_sigmaI/netI 0.0764
_diffrn_reflns_limit_h_max 29
_diffrn_reflns_limit_h_min -29
_diffrn_reflns_limit_k_max 11
_diffrn_reflns_limit_k_min -11
_diffrn_reflns_limit_l_max 9
_diffrn_reflns_limit_l_min -9
_diffrn_reflns_number 20785
_diffrn_reflns_theta_full 26.37
_diffrn_reflns_theta_max 26.37
_diffrn_reflns_theta_min 1.72
_diffrn_standards_decay_% 0
_diffrn_standards_interval_count 0
_diffrn_standards_number 0
_exptl_absorpt_coefficient_mu 7.084
_exptl_absorpt_correction_T_max 0.7454
_exptl_absorpt_correction_T_min 0.5368
_exptl_absorpt_correction_type multi-scan
_exptl_absorpt_process_details 'Blessing, 1995'
_exptl_crystal_colour blue
_exptl_crystal_density_diffrn 2.090
_exptl_crystal_density_method 'not measured'
_exptl_crystal_description plate
_exptl_crystal_F_000 960
_exptl_crystal_size_max 0.24
_exptl_crystal_size_mid 0.17
_exptl_crystal_size_min 0.04
_refine_diff_density_max 3.966
_refine_diff_density_min -8.916
_refine_diff_density_rms 0.347
_refine_ls_extinction_method none
_refine_ls_goodness_of_fit_ref 1.252
_refine_ls_hydrogen_treatment none
_refine_ls_matrix_type full
_refine_ls_number_parameters 110
_refine_ls_number_reflns 3336
_refine_ls_number_restraints 0
_refine_ls_restrained_S_all 1.252
_refine_ls_R_factor_all 0.1168
_refine_ls_R_factor_gt 0.0703
_refine_ls_shift/su_max 0.000
_refine_ls_shift/su_mean 0.000
_refine_ls_structure_factor_coef Fsqd
_refine_ls_weighting_details 'calc w=1/[\s^2^(Fo^2^)+(0.0000P)^2^+93.0000P] where P=(Fo^2^+2Fc^2^)/3'
_refine_ls_weighting_scheme calc
_refine_ls_wR_factor_gt 0.1515
_refine_ls_wR_factor_ref 0.1636
_reflns_number_gt 1968
_reflns_number_total 3336
_reflns_threshold_expression >2\s(I)
_cod_data_source_file om300565q_si_002.cif
_cod_data_source_block ac54x
_cod_original_sg_symbol_H-M P2(1)/c
_cod_database_code 4079200

loop_
_symmetry_equiv_pos_as_xyz
'x, y, z'
'-x, y+1/2, -z+1/2'
'-x, -y, -z'
'x, -y-1/2, z-1/2'

loop_
_atom_site_label
_atom_site_type_symbol
_atom_site_fract_x
_atom_site_fract_y
_atom_site_fract_z
_atom_site_U_iso_or_equiv
_atom_site_adp_type
_atom_site_occupancy
_atom_site_symmetry_multiplicity
_atom_site_calc_flag
W W 0.13019(3) 0.49757(10) -0.10909(8) 0.01103(19) Uani 1 1 d
O1 O 0.0455(6) 0.4018(14) -0.4322(17) 0.021(3) Uiso 1 1 d
O2 O 0.0342(6) 0.4168(14) 0.1605(17) 0.021(3) Uiso 1 1 d
O3 O 0.1704(6) 0.1750(15) -0.0914(18) 0.026(3) Uiso 1 1 d
O4 O 0.0809(6) 0.8149(15) -0.1272(18) 0.027(3) Uiso 1 1 d
O5 O 0.2066(6) 0.6047(15) 0.2218(18) 0.024(3) Uiso 1 1 d
N1 N 0.1976(6) 0.5397(14) -0.2802(19) 0.015(3) Uiso 1 1 d
N2 N 0.3193(7) 0.8030(19) -0.579(2) 0.030(4) Uiso 1 1 d
N3 N 0.4086(8) 0.4507(19) -0.684(2) 0.036(5) Uiso 1 1 d
N4 N 0.2829(7) 0.1937(17) -0.390(2) 0.021(4) Uiso 1 1 d
N5 N 0.3941(7) 0.3959(19) -1.179(2) 0.029(4) Uiso 1 1 d
N6 N 0.4543(8) 0.775(2) -0.871(2) 0.032(4) Uiso 1 1 d
C1 C 0.0760(7) 0.4355(18) -0.322(2) 0.010(3) Uiso 1 1 d
C2 C 0.0691(8) 0.4463(19) 0.062(2) 0.016(4) Uiso 1 1 d
C3 C 0.1580(8) 0.2927(19) -0.096(2) 0.015(4) Uiso 1 1 d
C4 C 0.1000(8) 0.702(2) -0.124(3) 0.023(4) Uiso 1 1 d
C5 C 0.1800(8) 0.562(2) 0.107(2) 0.018(4) Uiso 1 1 d
C6 C 0.2375(8) 0.5488(18) -0.365(2) 0.015(4) Uiso 1 1 d
C7 C 0.2880(8) 0.555(2) -0.462(2) 0.017(4) Uiso 1 1 d
C8 C 0.3059(8) 0.694(2) -0.527(3) 0.019(4) Uiso 1 1 d
C9 C 0.3178(9) 0.441(2) -0.500(3) 0.027(5) Uiso 1 1 d
C10 C 0.3000(8) 0.301(2) -0.445(3) 0.017(4) Uiso 1 1 d
C11 C 0.3678(8) 0.445(2) -0.607(2) 0.018(4) Uiso 1 1 d
C12 C 0.4289(8) 0.4582(19) -1.105(2) 0.019(4) Uiso 1 1 d
C13 C 0.4740(8) 0.530(2) -1.003(3) 0.025(5) Uiso 1 1 d
C14 C 0.4631(9) 0.667(2) -0.931(3) 0.024(4) Uiso 1 1 d

loop_
_atom_site_aniso_label
_atom_site_aniso_U_11
_atom_site_aniso_U_22
_atom_site_aniso_U_33
_atom_site_aniso_U_23
_atom_site_aniso_U_13
_atom_site_aniso_U_12
W 0.0160(3) 0.0081(3) 0.0091(3) 0.0006(4) 0.0023(2) 0.0004(5)

loop_
_atom_type_symbol
_atom_type_description
_atom_type_scat_dispersion_real
_atom_type_scat_dispersion_imag
_atom_type_scat_source
C C 0.0033 0.0016 'International Tables Vol C Tables 4.2.6.8 and 6.1.1.4'
N N 0.0061 0.0033 'International Tables Vol C Tables 4.2.6.8 and 6.1.1.4'
O O 0.0106 0.0060 'International Tables Vol C Tables 4.2.6.8 and 6.1.1.4'
W W -0.8490 6.8722 'International Tables Vol C Tables 4.2.6.8 and 6.1.1.4'

loop_
_geom_angle_atom_site_label_1
_geom_angle_atom_site_label_2
_geom_angle_atom_site_label_3
_geom_angle
_geom_angle_site_symmetry_1
C2 W C3 89.0(7) .
C2 W C4 90.1(8) .
C3 W C4 178.4(8) .
C2 W C5 89.4(7) .
C3 W C5 93.6(7) .
C4 W C5 87.8(8) .
C2 W C1 88.3(7) .
C3 W C1 87.9(7) .
C4 W C1 90.6(7) .
C5 W C1 177.2(7) .
C2 W N1 175.9(7) .
C3 W N1 87.4(6) .
C4 W N1 93.5(7) .
C5 W N1 88.9(6) .
C1 W N1 93.5(6) .
C6 N1 W 172.0(14) .
O1 C1 W 177.6(15) .
O2 C2 W 180(2) .
O3 C3 W 175.9(16) .
O4 C4 W 176.6(18) .
O5 C5 W 176.2(17) .
N1 C6 C7 176.8(19) .
C9 C7 C6 123.0(17) .
C9 C7 C8 119.8(17) .
C6 C7 C8 117.2(16) .
N2 C8 C7 179(2) .
C7 C9 C10 121.2(18) .
C7 C9 C11 123.2(19) .
C10 C9 C11 115.5(18) .
N4 C10 C9 174(2) .
N3 C11 C9 177(2) .
N5 C12 C13 176(2) .
C13 C13 C14 123(2) 3_663
C13 C13 C12 118(2) 3_663
C14 C13 C12 118.3(17) .
N6 C14 C13 179(2) .

loop_
_geom_bond_atom_site_label_1
_geom_bond_atom_site_label_2
_geom_bond_distance
_geom_bond_site_symmetry_2
W C2 2.006(18) .
W C3 2.032(18) .
W C4 2.05(2) .
W C5 2.048(19) .
W C1 2.087(17) .
W N1 2.101(14) .
O1 C1 1.12(2) .
O2 C2 1.15(2) .
O3 C3 1.14(2) .
O4 C4 1.15(2) .
O5 C5 1.12(2) .
N1 C6 1.15(2) .
N2 C8 1.14(2) .
N3 C11 1.14(2) .
N4 C10 1.16(2) .
N5 C12 1.14(2) .
N6 C14 1.13(3) .
C6 C7 1.41(3) .
C7 C9 1.31(3) .
C7 C8 1.46(3) .
C9 C10 1.44(3) .
C9 C11 1.44(3) .
C12 C13 1.46(3) .
C13 C13 1.35(4) 3_663
C13 C14 1.42(3) .
